data_2234510
loop_
_publ_author_name
'Lapanje, Katja'
'Leban, Ivan'
'Lah, Nina'

_publ_section_title
;
 Bis(acetato-\k<i>O</i>)bis[2-(pyridin-2-yl)ethanol-\k^2^<i>N</i>,<i>O</i>]copper(II)
;
_journal_coeditor_code BQ2349
_journal_issue 5
_journal_name_full 'Acta Crystallographica Section E'
_journal_page_first m599
_journal_paper_doi 10.1107/S1600536812015747
_journal_volume 68
_journal_year 2012
_chemical_formula_iupac '[Cu (C2 H3 O2)2 (C7 H9 N O)2]'
_chemical_formula_moiety 'C18 H24 Cu N2 O6'
_chemical_formula_sum 'C18 H24 Cu N2 O6'
_chemical_formula_weight 427.93
_chemical_name_systematic
;
Bis(acetato-\k<i>O</i>)bis[2-(pyridin-2-yl)ethanol-
\k^2^<i>N</i>,<i>O</i>]copper(II)
;
_space_group_IT_number 14
_symmetry_cell_setting monoclinic
_symmetry_space_group_name_Hall '-P 2ybc'
_symmetry_space_group_name_H-M 'P 1 21/c 1'
_atom_sites_solution_hydrogens geom
_atom_sites_solution_primary direct
_atom_sites_solution_secondary difmap
_cell_angle_alpha 90.00
_cell_angle_beta 104.447(3)
_cell_angle_gamma 90.00
_cell_formula_units_Z 2
_cell_length_a 8.3521(3)
_cell_length_b 7.7547(2)
_cell_length_c 15.1953(5)
_cell_measurement_reflns_used 3095
_cell_measurement_temperature 150(2)
_cell_measurement_theta_max 30.57
_cell_measurement_theta_min 2.96
_cell_volume 953.05(5)
_computing_cell_refinement 'CrysAlis PRO (Agilent, 2011)'
_computing_data_collection 'CrysAlis PRO (Agilent, 2011)'
_computing_data_reduction 'CrysAlis PRO (Agilent, 2011)'
_computing_molecular_graphics 'SHELXTL (Sheldrick, 2008)'
_computing_publication_material 'SHELXL97 (Sheldrick, 2008)'
_computing_structure_refinement 'SHELXL97 (Sheldrick, 2008)'
_computing_structure_solution 'SHELXS97 (Sheldrick, 2008)'
_diffrn_ambient_temperature 150(2)
_diffrn_detector_area_resol_mean 10.4933
_diffrn_measured_fraction_theta_full 0.999
_diffrn_measured_fraction_theta_max 0.999
_diffrn_measurement_device_type 'Agilent SuperNova Dual/Cu at zero/Atlas'
_diffrn_measurement_method \w-scans
_diffrn_radiation_monochromator mirror
_diffrn_radiation_source 'SuperNova (Mo) X-ray Source'
_diffrn_radiation_type MoK\a
_diffrn_radiation_wavelength 0.71073
_diffrn_reflns_av_R_equivalents 0.0241
_diffrn_reflns_av_sigmaI/netI 0.0317
_diffrn_reflns_limit_h_max 10
_diffrn_reflns_limit_h_min -8
_diffrn_reflns_limit_k_max 10
_diffrn_reflns_limit_k_min -9
_diffrn_reflns_limit_l_max 10
_diffrn_reflns_limit_l_min -19
_diffrn_reflns_number 5287
_diffrn_reflns_theta_full 27.50
_diffrn_reflns_theta_max 27.50
_diffrn_reflns_theta_min 2.97
_diffrn_standards_number 6030
_exptl_absorpt_coefficient_mu 1.183
_exptl_absorpt_correction_T_max 1.0
_exptl_absorpt_correction_T_min 0.79244
_exptl_absorpt_correction_type multi-scan
_exptl_absorpt_process_details '(CrysAlis PRO; Agilent, 2011)'
_exptl_crystal_colour blue
_exptl_crystal_density_diffrn 1.491
_exptl_crystal_density_method 'not measured'
_exptl_crystal_description prismatic
_exptl_crystal_F_000 446
_exptl_crystal_size_max 0.2
_exptl_crystal_size_mid 0.18
_exptl_crystal_size_min 0.15
_refine_diff_density_max 0.351
_refine_diff_density_min -0.397
_refine_ls_extinction_method none
_refine_ls_goodness_of_fit_ref 1.046
_refine_ls_hydrogen_treatment constr
_refine_ls_matrix_type full
_refine_ls_number_parameters 126
_refine_ls_number_reflns 2178
_refine_ls_number_restraints 0
_refine_ls_restrained_S_all 1.046
_refine_ls_R_factor_all 0.0350
_refine_ls_R_factor_gt 0.0276
_refine_ls_shift/su_max 0.000
_refine_ls_shift/su_mean 0.000
_refine_ls_structure_factor_coef Fsqd
_refine_ls_weighting_details 'calc w=1/[\s^2^(Fo^2^)+(0.0265P)^2^+0.6754P] where P=(Fo^2^+2Fc^2^)/3'
_refine_ls_weighting_scheme calc
_refine_ls_wR_factor_gt 0.0672
_refine_ls_wR_factor_ref 0.0721
_reflns_number_gt 1867
_reflns_number_total 2178
_reflns_threshold_expression I>2\s(I)
_cod_data_source_file bq2349.cif
_cod_data_source_block I
_cod_original_sg_symbol_H-M 'P 21/c'
_cod_database_code 2234510
_cod_database_fobs_code 2234510

loop_
_symmetry_equiv_pos_as_xyz
'x, y, z'
'-x, y+1/2, -z+1/2'
'-x, -y, -z'
'x, -y-1/2, z-1/2'

loop_
_atom_site_type_symbol
_atom_site_label
_atom_site_fract_x
_atom_site_fract_y
_atom_site_fract_z
_atom_site_U_iso_or_equiv
_atom_site_adp_type
_atom_site_calc_flag
_atom_site_refinement_flags
_atom_site_occupancy
_atom_site_symmetry_multiplicity
Cu Cu1 1.0000 0.0000 1.0000 0.01445(10) Uani d S 1 2
N N11 0.85389(18) 0.16632(18) 0.91187(10) 0.0167(3) Uani d . 1 1
C C12 0.8605(2) 0.3316(2) 0.94034(13) 0.0192(4) Uani d . 1 1
H H12 0.9201 0.3564 0.9993 0.023 Uiso calc R 1 1
C C13 0.7832(2) 0.4656(2) 0.88638(13) 0.0211(4) Uani d . 1 1
H H13 0.7895 0.5777 0.9087 0.025 Uiso calc R 1 1
C C14 0.6963(2) 0.4293(3) 0.79849(13) 0.0224(4) Uani d . 1 1
H H14 0.6442 0.5168 0.7601 0.027 Uiso calc R 1 1
C C15 0.6882(2) 0.2599(2) 0.76858(13) 0.0214(4) Uani d . 1 1
H H15 0.6300 0.2333 0.7096 0.026 Uiso calc R 1 1
C C16 0.7665(2) 0.1294(2) 0.82624(12) 0.0175(4) Uani d . 1 1
C C1A 0.7575(2) -0.0547(2) 0.79380(12) 0.0210(4) Uani d . 1 1
H H1A1 0.6764 -0.0622 0.7358 0.025 Uiso calc R 1 1
H H1A2 0.7190 -0.1263 0.8367 0.025 Uiso calc R 1 1
C C2A 0.9212(2) -0.1272(2) 0.78271(12) 0.0223(4) Uani d . 1 1
H H2A1 0.9008 -0.2326 0.7473 0.027 Uiso calc R 1 1
H H2A2 0.9722 -0.0448 0.7500 0.027 Uiso calc R 1 1
O O3A 1.03055(16) -0.16208(17) 0.86893(9) 0.0223(3) Uani d . 1 1
H H3A 1.1191 -0.1133 0.8724 0.033 Uiso calc R 1 1
O O1 1.19060(15) 0.15137(15) 0.99881(9) 0.0192(3) Uani d . 1 1
C C2 1.4324(3) 0.2700(3) 0.96919(16) 0.0338(5) Uani d . 1 1
H H2A 1.5099 0.2478 1.0263 0.051 Uiso calc R 1 1
H H2B 1.3846 0.3823 0.9706 0.051 Uiso calc R 1 1
H H2C 1.4885 0.2656 0.9212 0.051 Uiso calc R 1 1
C C1 1.2976(2) 0.1355(2) 0.95261(12) 0.0217(4) Uani d . 1 1
O O2 1.2994(2) 0.0195(2) 0.89625(11) 0.0378(4) Uani d . 1 1

loop_
_atom_site_aniso_label
_atom_site_aniso_U_11
_atom_site_aniso_U_22
_atom_site_aniso_U_33
_atom_site_aniso_U_12
_atom_site_aniso_U_13
_atom_site_aniso_U_23
Cu1 0.01415(16) 0.01239(16) 0.01711(16) -0.00139(11) 0.00446(11) -0.00008(11)
N11 0.0160(7) 0.0153(7) 0.0190(7) -0.0021(6) 0.0047(6) -0.0003(6)
C12 0.0192(9) 0.0174(9) 0.0210(9) -0.0027(7) 0.0050(7) -0.0019(7)
C13 0.0201(9) 0.0169(9) 0.0280(10) -0.0006(7) 0.0090(8) 0.0011(7)
C14 0.0201(10) 0.0233(9) 0.0254(9) 0.0025(8) 0.0085(8) 0.0078(7)
C15 0.0184(9) 0.0275(10) 0.0179(9) -0.0005(8) 0.0036(7) 0.0024(7)
C16 0.0135(8) 0.0208(9) 0.0196(8) -0.0021(7) 0.0069(7) -0.0004(7)
C1A 0.0206(9) 0.0215(9) 0.0193(9) -0.0031(8) 0.0020(7) -0.0032(7)
C2A 0.0245(10) 0.0232(9) 0.0191(9) -0.0007(8) 0.0050(8) -0.0049(7)
O3A 0.0200(7) 0.0248(7) 0.0221(7) -0.0007(6) 0.0052(5) -0.0005(5)
O1 0.0183(6) 0.0168(6) 0.0240(6) -0.0035(5) 0.0081(5) -0.0016(5)
C2 0.0280(11) 0.0401(12) 0.0374(12) -0.0155(10) 0.0156(10) -0.0041(10)
C1 0.0188(9) 0.0278(10) 0.0184(9) -0.0030(8) 0.0046(7) 0.0021(7)
O2 0.0285(8) 0.0553(10) 0.0339(8) -0.0153(7) 0.0159(7) -0.0229(7)

loop_
_atom_type_symbol
_atom_type_description
_atom_type_scat_dispersion_real
_atom_type_scat_dispersion_imag
_atom_type_scat_source
C C 0.0033 0.0016 'International Tables Vol C Tables 4.2.6.8 and 6.1.1.4'
H H 0.0000 0.0000 'International Tables Vol C Tables 4.2.6.8 and 6.1.1.4'
N N 0.0061 0.0033 'International Tables Vol C Tables 4.2.6.8 and 6.1.1.4'
O O 0.0106 0.0060 'International Tables Vol C Tables 4.2.6.8 and 6.1.1.4'
Cu Cu 0.3201 1.2651 'International Tables Vol C Tables 4.2.6.8 and 6.1.1.4'

loop_
_geom_angle_atom_site_label_1
_geom_angle_atom_site_label_2
_geom_angle_atom_site_label_3
_geom_angle_site_symmetry_1
_geom_angle_site_symmetry_3
_geom_angle
O1 Cu1 O1 3_757 . 180.0
O1 Cu1 N11 3_757 . 91.73(5)
O1 Cu1 N11 . . 88.27(5)
O1 Cu1 N11 3_757 3_757 88.27(5)
O1 Cu1 N11 . 3_757 91.73(5)
N11 Cu1 N11 . 3_757 180.00(7)
O1 Cu1 O3A 3_757 3_757 92.88(5)
O1 Cu1 O3A . 3_757 87.12(5)
N11 Cu1 O3A . 3_757 92.49(5)
N11 Cu1 O3A 3_757 3_757 87.51(5)
C12 N11 C16 . . 118.56(15)
C12 N11 Cu1 . . 114.94(12)
C16 N11 Cu1 . . 126.15(12)
N11 C12 C13 . . 123.31(17)
N11 C12 H12 . . 118.3
C13 C12 H12 . . 118.3
C12 C13 C14 . . 118.42(17)
C12 C13 H13 . . 120.8
C14 C13 H13 . . 120.8
C13 C14 C15 . . 118.79(17)
C13 C14 H14 . . 120.6
C15 C14 H14 . . 120.6
C14 C15 C16 . . 120.41(17)
C14 C15 H15 . . 119.8
C16 C15 H15 . . 119.8
N11 C16 C15 . . 120.49(16)
N11 C16 C1A . . 119.08(15)
C15 C16 C1A . . 120.42(16)
C16 C1A C2A . . 114.37(15)
C16 C1A H1A1 . . 108.7
C2A C1A H1A1 . . 108.7
C16 C1A H1A2 . . 108.7
C2A C1A H1A2 . . 108.7
H1A1 C1A H1A2 . . 107.6
O3A C2A C1A . . 110.80(15)
O3A C2A H2A1 . . 109.5
C1A C2A H2A1 . . 109.5
O3A C2A H2A2 . . 109.5
C1A C2A H2A2 . . 109.5
H2A1 C2A H2A2 . . 108.1
C2A O3A H3A . . 109.5
C1 O1 Cu1 . . 128.62(12)
C1 C2 H2A . . 109.5
C1 C2 H2B . . 109.5
H2A C2 H2B . . 109.5
C1 C2 H2C . . 109.5
H2A C2 H2C . . 109.5
H2B C2 H2C . . 109.5
O2 C1 O1 . . 125.43(18)
O2 C1 C2 . . 118.56(18)
O1 C1 C2 . . 116.01(17)

loop_
_geom_bond_atom_site_label_1
_geom_bond_atom_site_label_2
_geom_bond_site_symmetry_2
_geom_bond_distance
_geom_bond_publ_flag
Cu1 O1 3_757 1.9816(12) ?
Cu1 O1 . 1.9816(12) yes
Cu1 N11 . 2.0324(14) yes
Cu1 N11 3_757 2.0324(14) ?
Cu1 O3A . 2.4218(13) yes
N11 C12 . 1.349(2) ?
N11 C16 . 1.354(2) ?
C12 C13 . 1.380(3) ?
C12 H12 . 0.9300 ?
C13 C14 . 1.381(3) ?
C13 H13 . 0.9300 ?
C14 C15 . 1.386(3) ?
C14 H14 . 0.9300 ?
C15 C16 . 1.390(3) ?
C15 H15 . 0.9300 ?
C16 C1A . 1.506(3) ?
C1A C2A . 1.526(3) ?
C1A H1A1 . 0.9700 ?
C1A H1A2 . 0.9700 ?
C2A O3A . 1.424(2) ?
C2A H2A1 . 0.9700 ?
C2A H2A2 . 0.9700 ?
O3A H3A . 0.8200 ?
O1 C1 . 1.273(2) ?
C2 C1 . 1.509(3) ?
C2 H2A . 0.9600 ?
C2 H2B . 0.9600 ?
C2 H2C . 0.9600 ?
C1 O2 . 1.245(2) ?

loop_
_geom_hbond_atom_site_label_D
_geom_hbond_atom_site_label_H
_geom_hbond_atom_site_label_A
_geom_hbond_site_symmetry_A
_geom_hbond_distance_DH
_geom_hbond_distance_HA
_geom_hbond_distance_DA
_geom_hbond_angle_DHA
C12 H12 O3A 3_757 0.93 2.46 3.105(2) 126.8
C13 H13 O1 3_767 0.93 2.51 3.424(2) 167.6
C14 H14 O2 2_756 0.93 2.53 3.050(2) 115.3
O3A H3A O2 . 0.82 1.79 2.595(2) 168.6
